data_7715605
loop_
_publ_author_name
'Peprah, Frank'
'Tarantola, Grace E.'
'Plaman, Alyson S.'
'Vu, Emily L.'
'Huynh, Alyssa B.'
'Durr, Christopher B.'

_publ_section_title
;
 Synthesis and catalytic activity of single-site group V alkoxide
 complexes for the ring-opening polymerization of &#x3b5;-caprolactone.
;
_journal_issue 16
_journal_name_full 'Dalton transactions (Cambridge, England : 2003)'
_journal_page_first 7073
_journal_page_last 7080
_journal_paper_doi 10.1039/d4dt00422a
_journal_volume 53
_journal_year 2024
_chemical_formula_moiety 'C24 H30 N Nb O5'
_chemical_formula_sum 'C24 H30 N Nb O5'
_chemical_formula_weight 505.40
_chemical_properties_physical Air-sensitive,Moisture-sensitive
_space_group_crystal_system monoclinic
_space_group_IT_number 15
_space_group_name_Hall '-I 2ya'
_space_group_name_H-M_alt 'I 1 2/a 1'
_atom_sites_solution_hydrogens geom
_atom_sites_solution_primary dual
_audit_creation_date 2023-12-07
_audit_creation_method
;
Olex2 1.3-ac4
(compiled 2020.11.27 svn.r5f609507 for Rigaku Oxford Diffraction, GUI svn.r6214)
;
_audit_update_record
;
2024-02-05 deposited with the CCDC.	2024-03-19 downloaded from the CCDC.
;
_cell_angle_alpha 90
_cell_angle_beta 108.275(3)
_cell_angle_gamma 90
_cell_formula_units_Z 8
_cell_length_a 20.5797(4)
_cell_length_b 7.4688(2)
_cell_length_c 31.9583(9)
_cell_measurement_reflns_used 5427
_cell_measurement_temperature 100.00(10)
_cell_measurement_theta_max 67.8100
_cell_measurement_theta_min 2.8920
_cell_volume 4664.4(2)
_computing_cell_refinement 'CrysAlisPro 1.171.42.93a (Rigaku OD, 2023)'
_computing_data_collection 'CrysAlisPro 1.171.42.93a (Rigaku OD, 2023)'
_computing_data_reduction 'CrysAlisPro 1.171.42.93a (Rigaku OD, 2023)'
_computing_molecular_graphics 'Olex2 1.3-ac4 (Dolomanov et al., 2009)'
_computing_publication_material 'Olex2 1.3-ac4 (Dolomanov et al., 2009)'
_computing_structure_refinement 'SHELXL 2017/1 (Sheldrick, 2015)'
_computing_structure_solution 'SHELXT 2014/5 (Sheldrick, 2014)'
_diffrn_ambient_environment N~2~
_diffrn_ambient_temperature 100.00(10)
_diffrn_detector 'Hybrid Pixel Array Detector'
_diffrn_detector_area_resol_mean 10.0000
_diffrn_detector_type HyPix3000
_diffrn_measured_fraction_theta_full 0.996
_diffrn_measured_fraction_theta_max 0.994
_diffrn_measurement_details
;
List of Runs (angles in degrees, time in seconds):

  # Type    Start    End  Width  t~exp~   \w     \q     \k     \f   Frames
#--------------------------------------------------------------------------
  1  \w     -4.00  79.00   0.50   10.00    --   41.95-104.00 -39.00  166
  2  \w    -79.00   4.00   0.50   10.00    --  -42.26 104.00  61.00  166
  3  \w     24.00 108.00   0.50   30.00    --   93.72-104.00 -39.00  168
  4  \w     83.00 163.00   0.50   30.00    --   93.72 104.00  61.00  160
  5  \w   -164.00 -83.00   0.50   30.00    --  -94.03-104.00 -39.00  162
  6  \w   -107.00 -24.00   0.50   30.00    --  -94.03 104.00  61.00  166
  7  \w    -24.00  37.00   0.50   10.00    --   41.95 -32.00 -90.00  122
  8  \w    -28.00  28.00   0.50   10.00    --   41.95 -21.00 -30.00  112
  9  \w    -33.00  24.00   0.50   10.00    --   41.95 -11.00  30.00  114
 10  \w    -48.00  24.00   0.50   10.00    --  -42.26  43.00 120.00  144
 11  \w   -109.00 -79.00   0.50   10.00    --  -42.26-138.00  90.00   60
 12  \w   -109.00 -79.00   0.50   10.00    --  -42.26-138.00 -60.00   60
 13  \w   -109.00 -79.00   0.50   10.00    --  -42.26-138.00  60.00   60
 14  \w    -28.00  28.00   0.50   10.00    --  -42.26  21.00-180.00  112
 15  \w    -48.00  24.00   0.50   10.00    --  -42.26  43.00 -60.00  144
 16  \w    -28.00  28.00   0.50   10.00    --  -42.26  21.00  60.00  112
 17  \w     28.00  57.00   0.50   30.00    --   93.72 -50.00 -30.00   58
 18  \w    101.00 162.00   0.50   30.00    --   93.72  77.00  30.00  122
 19  \w    101.00 162.00   0.50   30.00    --   93.72  77.00 -60.00  122
 20  \w     28.00  57.00   0.50   30.00    --   93.72 -50.00   0.00   58
 21  \w     28.00  57.00   0.50   30.00    --   93.72 -50.00 -60.00   58
 22  \w     26.00  83.00   0.50   30.00    --   93.72 -68.00 -60.00  114
 23  \w   -159.00 -92.00   0.50   30.00    --  -94.03-117.00 -60.00  134
 24  \w    -83.00 -26.00   0.50   30.00    --  -94.03  68.00  60.00  114
 25  \w   -109.00 -29.00   0.50   30.00    --  -94.03 117.00 -30.00  160
 26  \w   -153.00 -99.00   0.50   30.00    --  -94.03 -96.00 -60.00  108
 27  \w   -153.00-102.00   0.50   30.00    --  -94.03 -68.00-150.00  102
 28  \w   -129.00 -97.00   0.50   30.00    --  -94.03-117.00-150.00   64
 29  \w   -162.00-102.00   0.50   30.00    --  -94.03 -77.00  30.00  120
 30  \w   -108.00 -34.00   0.50   30.00    --  -94.03 117.00  90.00  148
 31  \w    -57.00 -28.00   0.50   30.00    --  -94.03  50.00 -60.00   58
 32  \w   -123.00 -84.00   0.50   30.00    --  -94.03 -25.00   0.00   78
;
_diffrn_measurement_device 'four-circle diffractometer'
_diffrn_measurement_device_type 'XtaLAB Synergy, Single source at home/near, HyPix3000'
_diffrn_measurement_method '\w scans'
_diffrn_orient_matrix_type 'CrysAlisPro convention (1999,Acta A55,543-557)'
_diffrn_orient_matrix_UB_11 -0.0221262000
_diffrn_orient_matrix_UB_12 0.1946331000
_diffrn_orient_matrix_UB_13 0.0040902000
_diffrn_orient_matrix_UB_21 0.0011054000
_diffrn_orient_matrix_UB_22 0.0390420000
_diffrn_orient_matrix_UB_23 -0.0471194000
_diffrn_orient_matrix_UB_31 -0.0756061000
_diffrn_orient_matrix_UB_32 -0.0563145000
_diffrn_orient_matrix_UB_33 -0.0184633000
_diffrn_radiation_monochromator mirror
_diffrn_radiation_probe x-ray
_diffrn_radiation_type 'Cu K\a'
_diffrn_radiation_wavelength 1.54184
_diffrn_reflns_av_R_equivalents 0.0609
_diffrn_reflns_av_unetI/netI 0.0602
_diffrn_reflns_Laue_measured_fraction_full 0.996
_diffrn_reflns_Laue_measured_fraction_max 0.994
_diffrn_reflns_limit_h_max 19
_diffrn_reflns_limit_h_min -24
_diffrn_reflns_limit_k_max 8
_diffrn_reflns_limit_k_min -8
_diffrn_reflns_limit_l_max 38
_diffrn_reflns_limit_l_min -38
_diffrn_reflns_number 15375
_diffrn_reflns_point_group_measured_fraction_full 0.996
_diffrn_reflns_point_group_measured_fraction_max 0.994
_diffrn_reflns_theta_full 67.684
_diffrn_reflns_theta_max 67.982
_diffrn_reflns_theta_min 2.912
_diffrn_source 'micro-focus sealed X-ray tube'
_diffrn_source_type 'PhotonJet (Cu) X-ray Source'
_exptl_absorpt_coefficient_mu 4.488
_exptl_absorpt_correction_T_max 1.00000
_exptl_absorpt_correction_T_min 0.87081
_exptl_absorpt_correction_type multi-scan
_exptl_absorpt_process_details
;
CrysAlisPro 1.171.42.93a (Rigaku Oxford Diffraction, 2023)
Empirical absorption correction using spherical harmonics,
implemented in SCALE3 ABSPACK scaling algorithm.
;
_exptl_crystal_colour 'clear light orange'
_exptl_crystal_colour_lustre clear
_exptl_crystal_colour_modifier light
_exptl_crystal_colour_primary orange
_exptl_crystal_density_diffrn 1.439
_exptl_crystal_description plate
_exptl_crystal_F_000 2096
_exptl_crystal_size_max 0.106
_exptl_crystal_size_mid 0.065
_exptl_crystal_size_min 0.053
_refine_diff_density_max 3.166
_refine_diff_density_min -1.037
_refine_diff_density_rms 0.137
_refine_ls_extinction_method none
_refine_ls_goodness_of_fit_ref 1.010
_refine_ls_hydrogen_treatment constr
_refine_ls_matrix_type full
_refine_ls_number_parameters 287
_refine_ls_number_reflns 4223
_refine_ls_number_restraints 0
_refine_ls_restrained_S_all 1.010
_refine_ls_R_factor_all 0.0799
_refine_ls_R_factor_gt 0.0631
_refine_ls_shift/su_max 0.001
_refine_ls_shift/su_mean 0.000
_refine_ls_structure_factor_coef Fsqd
_refine_ls_weighting_details 'w=1/[\s^2^(Fo^2^)+(0.1241P)^2^] where P=(Fo^2^+2Fc^2^)/3'
_refine_ls_weighting_scheme calc
_refine_ls_wR_factor_gt 0.1602
_refine_ls_wR_factor_ref 0.1723
_reflns_Friedel_coverage 0.000
_reflns_number_gt 3329
_reflns_number_total 4223
_reflns_threshold_expression 'I > 2\s(I)'
_cod_data_source_file d4dt00422a2.cif
_cod_data_source_block C-1tBu
_cod_depositor_comments 'Adding full bibliography for 7715601--7715608.cif.'
_cod_database_code 7715605
_shelx_shelxl_version_number 2017/1
_chemical_oxdiff_formula 'Ta Cl O N C H'
_shelx_space_group_comment
;
The symmetry employed for this shelxl refinement is uniquely defined
by the following loop, which should always be used as a source of
symmetry information in preference to the above space-group names.
They are only intended as comments.
;
_shelx_estimated_absorpt_t_max 0.797
_shelx_estimated_absorpt_t_min 0.648
_reflns_odcompleteness_completeness 99.91
_reflns_odcompleteness_iscentric 1
_reflns_odcompleteness_theta 66.65
_olex2_refinement_description
;
1. Fixed Uiso
 At 1.2 times of:
  All C(H) groups, All C(H,H) groups
 At 1.5 times of:
  All C(H,H,H) groups
2.a Secondary CH2 refined with riding coordinates:
 C23(H23A,H23B)
2.b Aromatic/amide H refined with riding coordinates:
 C2(H2), C3(H3), C5(H5), C9(H9), C14(H14), C16(H16), C17(H17)
2.c Idealised Me refined as rotating group:
 C7(H7A,H7B,H7C), C11(H11A,H11B,H11C), C12(H12A,H12B,H12C), C20(H20A,H20B,
 H20C), C21(H21A,H21B,H21C), C22(H22A,H22B,H22C), C24(H24A,H24B,H24C)
;
_olex2_submission_special_instructions 'No special instructions were received'
_oxdiff_exptl_absorpt_empirical_details
;
Empirical correction (ABSPACK) includes:
- Absorption correction using spherical harmonics
- Frame scaling
;
_oxdiff_exptl_absorpt_empirical_full_max 1.912
_oxdiff_exptl_absorpt_empirical_full_min 0.351

loop_
_space_group_symop_operation_xyz
'x, y, z'
'-x+1/2, y, -z'
'x+1/2, y+1/2, z+1/2'
'-x+1, y+1/2, -z+1/2'
'-x, -y, -z'
'x-1/2, -y, z'
'-x+1/2, -y+1/2, -z+1/2'
'x, -y+1/2, z+1/2'

loop_
_atom_site_label
_atom_site_type_symbol
_atom_site_fract_x
_atom_site_fract_y
_atom_site_fract_z
_atom_site_U_iso_or_equiv
_atom_site_adp_type
_atom_site_occupancy
_atom_site_site_symmetry_order
_atom_site_calc_flag
_atom_site_refinement_flags_posn
_atom_site_refinement_flags_adp
_atom_site_refinement_flags_occupancy
_atom_site_disorder_assembly
_atom_site_disorder_group
Nb1 Nb 0.57573(2) 0.08892(6) 0.66930(2) 0.02761(19) Uani 1 1 d . . . . .
O1 O 0.64396(16) 0.2057(5) 0.71959(12) 0.0315(8) Uani 1 1 d . . . . .
O2 O 0.48554(17) -0.0214(5) 0.63895(13) 0.0329(8) Uani 1 1 d . . . . .
O3 O 0.61372(18) 0.1749(6) 0.62281(13) 0.0365(9) Uani 1 1 d . . . . .
O4 O 0.52821(17) 0.3246(5) 0.65191(13) 0.0344(8) Uani 1 1 d . . . . .
O5 O 0.62359(17) -0.1228(5) 0.67430(13) 0.0328(9) Uani 1 1 d . . . . .
N1 N 0.5336(2) 0.0659(6) 0.72563(14) 0.0252(9) Uani 1 1 d . . . . .
C1 C 0.6476(2) 0.1564(7) 0.76103(19) 0.0300(11) Uani 1 1 d . . . . .
C2 C 0.7061(3) 0.1754(7) 0.79649(19) 0.0312(12) Uani 1 1 d . . . . .
H2 H 0.745446 0.232240 0.793055 0.037 Uiso 1 1 calc R U . . .
C3 C 0.7068(3) 0.1099(8) 0.8374(2) 0.0345(13) Uani 1 1 d . . . . .
H3 H 0.746899 0.124285 0.861926 0.041 Uiso 1 1 calc R U . . .
C4 C 0.6505(3) 0.0241(8) 0.84327(19) 0.0309(12) Uani 1 1 d . . . . .
C5 C 0.5908(2) 0.0086(7) 0.80733(18) 0.0288(11) Uani 1 1 d . . . . .
H5 H 0.551841 -0.049987 0.810874 0.035 Uiso 1 1 calc R U . . .
C6 C 0.5880(2) 0.0785(7) 0.76641(17) 0.0252(10) Uani 1 1 d . . . . .
C7 C 0.6542(3) -0.0595(8) 0.88682(19) 0.0346(12) Uani 1 1 d . . . . .
H7A H 0.607765 -0.083201 0.887657 0.052 Uiso 1 1 calc R U . . .
H7B H 0.677434 0.022568 0.910766 0.052 Uiso 1 1 calc R U . . .
H7C H 0.679722 -0.172167 0.890386 0.052 Uiso 1 1 calc R U . . .
C8 C 0.4680(2) 0.0671(7) 0.72336(18) 0.0254(11) Uani 1 1 d . . . . .
C9 C 0.4154(2) 0.0309(8) 0.68298(19) 0.0316(12) Uani 1 1 d . . . . .
H9 H 0.369543 0.040509 0.683293 0.038 Uiso 1 1 calc R U . . .
C10 C 0.4243(2) -0.0155(7) 0.64455(19) 0.0306(12) Uani 1 1 d . . . . .
C11 C 0.4440(3) 0.1063(8) 0.76227(19) 0.0309(12) Uani 1 1 d . . . . .
H11A H 0.437621 -0.006474 0.776183 0.046 Uiso 1 1 calc R U . . .
H11B H 0.400456 0.171255 0.752373 0.046 Uiso 1 1 calc R U . . .
H11C H 0.478243 0.179547 0.783616 0.046 Uiso 1 1 calc R U . . .
C12 C 0.3674(3) -0.0648(8) 0.6039(2) 0.0379(13) Uani 1 1 d . . . . .
H12A H 0.363909 0.025187 0.580963 0.057 Uiso 1 1 calc R U . . .
H12B H 0.324177 -0.069540 0.610719 0.057 Uiso 1 1 calc R U . . .
H12C H 0.376700 -0.182248 0.593356 0.057 Uiso 1 1 calc R U . . .
C13 C 0.5929(3) 0.3425(8) 0.60542(19) 0.0328(12) Uani 1 1 d . . . . .
C14 C 0.6161(3) 0.4241(8) 0.5736(2) 0.0377(13) Uani 1 1 d . . . . .
H14 H 0.648443 0.365184 0.562725 0.045 Uiso 1 1 calc R U . . .
C15 C 0.5917(3) 0.5922(8) 0.55795(19) 0.0346(13) Uani 1 1 d . . . . .
C16 C 0.5439(3) 0.6754(8) 0.5755(2) 0.0403(14) Uani 1 1 d . . . . .
H16 H 0.527434 0.791738 0.565542 0.048 Uiso 1 1 calc R U . . .
C17 C 0.5206(3) 0.5911(8) 0.6067(2) 0.0361(13) Uani 1 1 d . . . . .
H17 H 0.487678 0.647889 0.617384 0.043 Uiso 1 1 calc R U . . .
C18 C 0.5459(3) 0.4226(8) 0.62225(19) 0.0347(12) Uani 1 1 d . . . . .
C19 C 0.6154(3) 0.6948(9) 0.5239(2) 0.0434(15) Uani 1 1 d . . . . .
C20 C 0.6600(4) 0.5778(11) 0.5048(3) 0.061(2) Uani 1 1 d . . . . .
H20A H 0.701861 0.544695 0.528211 0.092 Uiso 1 1 calc R U . . .
H20B H 0.671909 0.644419 0.481802 0.092 Uiso 1 1 calc R U . . .
H20C H 0.634717 0.469280 0.492041 0.092 Uiso 1 1 calc R U . . .
C21 C 0.6588(4) 0.8576(11) 0.5464(3) 0.061(2) Uani 1 1 d . . . . .
H21A H 0.630435 0.939882 0.557025 0.092 Uiso 1 1 calc R U . . .
H21B H 0.676239 0.919599 0.525036 0.092 Uiso 1 1 calc R U . . .
H21C H 0.697383 0.816520 0.571259 0.092 Uiso 1 1 calc R U . . .
C22 C 0.5543(4) 0.7598(12) 0.4857(2) 0.063(2) Uani 1 1 d . . . . .
H22A H 0.528665 0.656343 0.470012 0.094 Uiso 1 1 calc R U . . .
H22B H 0.570709 0.831429 0.465374 0.094 Uiso 1 1 calc R U . . .
H22C H 0.524290 0.833255 0.497253 0.094 Uiso 1 1 calc R U . . .
C23 C 0.6760(3) -0.2464(8) 0.6735(2) 0.0389(14) Uani 1 1 d . . . . .
H23A H 0.669058 -0.285953 0.642854 0.047 Uiso 1 1 calc R U . . .
H23B H 0.673501 -0.353130 0.691307 0.047 Uiso 1 1 calc R U . . .
C24 C 0.7440(3) -0.1626(11) 0.6913(4) 0.074(3) Uani 1 1 d . . . . .
H24A H 0.747532 -0.061539 0.672606 0.111 Uiso 1 1 calc R U . . .
H24B H 0.779545 -0.250918 0.691936 0.111 Uiso 1 1 calc R U . . .
H24C H 0.750252 -0.119694 0.721323 0.111 Uiso 1 1 calc R U . . .

loop_
_atom_site_aniso_label
_atom_site_aniso_U_11
_atom_site_aniso_U_22
_atom_site_aniso_U_33
_atom_site_aniso_U_23
_atom_site_aniso_U_13
_atom_site_aniso_U_12
Nb1 0.0221(3) 0.0308(3) 0.0337(3) -0.00064(19) 0.01425(18) 0.00071(17)
O1 0.0257(16) 0.038(2) 0.035(2) 0.0015(17) 0.0159(14) -0.0028(16)
O2 0.0264(17) 0.038(2) 0.036(2) -0.0028(17) 0.0136(15) 0.0013(16)
O3 0.0333(18) 0.042(2) 0.039(2) -0.0022(19) 0.0186(16) 0.0008(17)
O4 0.0276(17) 0.039(2) 0.040(2) -0.0050(18) 0.0155(15) 0.0010(17)
O5 0.0255(17) 0.036(2) 0.040(2) -0.0057(17) 0.0139(16) 0.0055(15)
N1 0.0214(19) 0.028(2) 0.029(2) 0.0005(19) 0.0122(16) -0.0002(17)
C1 0.026(2) 0.028(3) 0.040(3) 0.000(2) 0.016(2) 0.002(2)
C2 0.026(2) 0.031(3) 0.040(3) 0.000(2) 0.017(2) 0.000(2)
C3 0.022(2) 0.039(3) 0.043(3) -0.005(3) 0.010(2) 0.001(2)
C4 0.032(3) 0.030(3) 0.036(3) 0.003(2) 0.018(2) 0.007(2)
C5 0.024(2) 0.029(3) 0.037(3) -0.003(2) 0.014(2) 0.002(2)
C6 0.023(2) 0.022(2) 0.035(3) -0.001(2) 0.014(2) 0.0025(19)
C7 0.032(3) 0.032(3) 0.037(3) 0.001(2) 0.007(2) 0.002(2)
C8 0.022(2) 0.023(2) 0.035(3) 0.000(2) 0.015(2) 0.0030(19)
C9 0.022(2) 0.036(3) 0.040(3) 0.001(2) 0.014(2) 0.001(2)
C10 0.022(2) 0.028(3) 0.042(3) 0.005(2) 0.011(2) -0.003(2)
C11 0.023(2) 0.036(3) 0.038(3) 0.004(2) 0.015(2) 0.003(2)
C12 0.031(3) 0.039(3) 0.043(3) 0.003(3) 0.011(2) -0.001(2)
C13 0.027(2) 0.031(3) 0.040(3) -0.005(2) 0.011(2) -0.003(2)
C14 0.028(3) 0.048(4) 0.041(3) -0.001(3) 0.016(2) -0.001(2)
C15 0.031(3) 0.043(3) 0.029(3) -0.001(3) 0.007(2) -0.009(2)
C16 0.042(3) 0.036(3) 0.046(4) 0.001(3) 0.018(3) -0.003(3)
C17 0.034(3) 0.037(3) 0.041(3) 0.000(3) 0.016(2) 0.001(2)
C18 0.027(2) 0.045(3) 0.035(3) -0.004(3) 0.016(2) -0.005(2)
C19 0.040(3) 0.055(4) 0.036(3) 0.003(3) 0.013(2) -0.013(3)
C20 0.074(5) 0.074(5) 0.051(4) 0.005(4) 0.042(4) -0.007(4)
C21 0.073(5) 0.061(4) 0.058(5) -0.003(4) 0.032(4) -0.034(4)
C22 0.058(4) 0.081(6) 0.047(4) 0.024(4) 0.014(3) -0.012(4)
C23 0.034(3) 0.034(3) 0.050(4) -0.008(3) 0.014(2) 0.010(2)
C24 0.031(3) 0.051(4) 0.139(8) -0.040(5) 0.025(4) 0.000(3)

loop_
_atom_type_symbol
_atom_type_description
_atom_type_scat_dispersion_real
_atom_type_scat_dispersion_imag
_atom_type_scat_source
C C 0.0181 0.0091 'International Tables Vol C Tables 4.2.6.8 and 6.1.1.4'
H H 0.0000 0.0000 'International Tables Vol C Tables 4.2.6.8 and 6.1.1.4'
N N 0.0311 0.0180 'International Tables Vol C Tables 4.2.6.8 and 6.1.1.4'
Nb Nb -0.1121 2.4826 'International Tables Vol C Tables 4.2.6.8 and 6.1.1.4'
O O 0.0492 0.0322 'International Tables Vol C Tables 4.2.6.8 and 6.1.1.4'

loop_
_exptl_crystal_face_index_h
_exptl_crystal_face_index_k
_exptl_crystal_face_index_l
_exptl_crystal_face_perp_dist
-5 4 0 0.0230
-6 -4 -1 0.0027
0 1 -20 0.0120
13 2 -5 0.0581
-12 -1 -2 0.0019
3 1 -20 0.0134
-11 -2 13 0.0027
4 0 17 0.0474

loop_
_geom_angle_atom_site_label_1
_geom_angle_atom_site_label_2
_geom_angle_atom_site_label_3
_geom_angle
_geom_angle_site_symmetry_1
_geom_angle_site_symmetry_3
_geom_angle_publ_flag
O1 Nb1 O2 154.00(14) . . ?
O1 Nb1 O3 96.87(15) . . ?
O1 Nb1 O4 89.91(15) . . ?
O1 Nb1 N1 74.64(14) . . ?
O2 Nb1 O3 107.18(16) . . ?
O2 Nb1 O4 85.93(15) . . ?
O2 Nb1 N1 79.75(15) . . ?
O3 Nb1 O4 77.38(15) . . ?
O3 Nb1 N1 165.51(16) . . ?
O4 Nb1 N1 90.70(15) . . ?
O5 Nb1 O1 94.83(16) . . ?
O5 Nb1 O2 94.50(16) . . ?
O5 Nb1 O3 90.99(17) . . ?
O5 Nb1 O4 167.90(17) . . ?
O5 Nb1 N1 101.29(16) . . ?
C1 O1 Nb1 118.9(3) . . ?
C10 O2 Nb1 134.6(4) . . ?
C13 O3 Nb1 116.6(3) . . ?
C18 O4 Nb1 117.4(3) . . ?
C23 O5 Nb1 160.1(4) . . ?
C6 N1 Nb1 109.8(3) . . ?
C8 N1 Nb1 126.8(4) . . ?
C8 N1 C6 122.7(4) . . ?
O1 C1 C2 122.8(5) . . ?
O1 C1 C6 116.5(5) . . ?
C2 C1 C6 120.7(5) . . ?
C1 C2 H2 120.5 . . ?
C1 C2 C3 119.0(5) . . ?
C3 C2 H2 120.5 . . ?
C2 C3 H3 119.1 . . ?
C4 C3 C2 121.8(5) . . ?
C4 C3 H3 119.1 . . ?
C3 C4 C5 118.9(5) . . ?
C3 C4 C7 121.0(5) . . ?
C5 C4 C7 120.1(5) . . ?
C4 C5 H5 119.8 . . ?
C6 C5 C4 120.4(5) . . ?
C6 C5 H5 119.8 . . ?
C1 C6 N1 112.1(4) . . ?
C5 C6 N1 128.4(4) . . ?
C5 C6 C1 119.1(5) . . ?
C4 C7 H7A 109.5 . . ?
C4 C7 H7B 109.5 . . ?
C4 C7 H7C 109.5 . . ?
H7A C7 H7B 109.5 . . ?
H7A C7 H7C 109.5 . . ?
H7B C7 H7C 109.5 . . ?
N1 C8 C9 121.1(5) . . ?
N1 C8 C11 123.2(5) . . ?
C9 C8 C11 115.7(4) . . ?
C8 C9 H9 116.8 . . ?
C10 C9 C8 126.5(5) . . ?
C10 C9 H9 116.8 . . ?
O2 C10 C9 122.7(5) . . ?
O2 C10 C12 113.1(5) . . ?
C9 C10 C12 124.2(5) . . ?
C8 C11 H11A 109.5 . . ?
C8 C11 H11B 109.5 . . ?
C8 C11 H11C 109.5 . . ?
H11A C11 H11B 109.5 . . ?
H11A C11 H11C 109.5 . . ?
H11B C11 H11C 109.5 . . ?
C10 C12 H12A 109.5 . . ?
C10 C12 H12B 109.5 . . ?
C10 C12 H12C 109.5 . . ?
H12A C12 H12B 109.5 . . ?
H12A C12 H12C 109.5 . . ?
H12B C12 H12C 109.5 . . ?
O3 C13 C14 123.8(5) . . ?
C18 C13 O3 113.7(5) . . ?
C18 C13 C14 122.5(6) . . ?
C13 C14 H14 120.3 . . ?
C15 C14 C13 119.4(5) . . ?
C15 C14 H14 120.3 . . ?
C14 C15 C16 118.2(5) . . ?
C14 C15 C19 123.3(5) . . ?
C16 C15 C19 118.4(5) . . ?
C15 C16 H16 119.2 . . ?
C17 C16 C15 121.6(6) . . ?
C17 C16 H16 119.2 . . ?
C16 C17 H17 120.2 . . ?
C16 C17 C18 119.5(5) . . ?
C18 C17 H17 120.2 . . ?
O4 C18 C13 114.8(5) . . ?
O4 C18 C17 126.4(5) . . ?
C13 C18 C17 118.8(5) . . ?
C15 C19 C21 109.4(5) . . ?
C15 C19 C22 111.1(5) . . ?
C20 C19 C15 111.3(6) . . ?
C20 C19 C21 107.7(5) . . ?
C20 C19 C22 107.9(6) . . ?
C22 C19 C21 109.4(6) . . ?
C19 C20 H20A 109.5 . . ?
C19 C20 H20B 109.5 . . ?
C19 C20 H20C 109.5 . . ?
H20A C20 H20B 109.5 . . ?
H20A C20 H20C 109.5 . . ?
H20B C20 H20C 109.5 . . ?
C19 C21 H21A 109.5 . . ?
C19 C21 H21B 109.5 . . ?
C19 C21 H21C 109.5 . . ?
H21A C21 H21B 109.5 . . ?
H21A C21 H21C 109.5 . . ?
H21B C21 H21C 109.5 . . ?
C19 C22 H22A 109.5 . . ?
C19 C22 H22B 109.5 . . ?
C19 C22 H22C 109.5 . . ?
H22A C22 H22B 109.5 . . ?
H22A C22 H22C 109.5 . . ?
H22B C22 H22C 109.5 . . ?
O5 C23 H23A 109.5 . . ?
O5 C23 H23B 109.5 . . ?
O5 C23 C24 110.5(5) . . ?
H23A C23 H23B 108.1 . . ?
C24 C23 H23A 109.5 . . ?
C24 C23 H23B 109.5 . . ?
C23 C24 H24A 109.5 . . ?
C23 C24 H24B 109.5 . . ?
C23 C24 H24C 109.5 . . ?
H24A C24 H24B 109.5 . . ?
H24A C24 H24C 109.5 . . ?
H24B C24 H24C 109.5 . . ?

loop_
_geom_bond_atom_site_label_1
_geom_bond_atom_site_label_2
_geom_bond_distance
_geom_bond_site_symmetry_2
_geom_bond_publ_flag
Nb1 O1 1.975(4) . ?
Nb1 O2 1.984(4) . ?
Nb1 O3 1.990(4) . ?
Nb1 O4 2.006(4) . ?
Nb1 O5 1.843(4) . ?
Nb1 N1 2.236(4) . ?
O1 C1 1.354(7) . ?
O2 C10 1.327(6) . ?
O3 C13 1.382(7) . ?
O4 C18 1.336(7) . ?
O5 C23 1.426(6) . ?
N1 C6 1.430(7) . ?
N1 C8 1.330(6) . ?
C1 C2 1.379(8) . ?
C1 C6 1.415(7) . ?
C2 H2 0.9500 . ?
C2 C3 1.391(8) . ?
C3 H3 0.9500 . ?
C3 C4 1.388(8) . ?
C4 C5 1.399(8) . ?
C4 C7 1.505(8) . ?
C5 H5 0.9500 . ?
C5 C6 1.393(7) . ?
C7 H7A 0.9800 . ?
C7 H7B 0.9800 . ?
C7 H7C 0.9800 . ?
C8 C9 1.426(7) . ?
C8 C11 1.503(7) . ?
C9 H9 0.9500 . ?
C9 C10 1.343(8) . ?
C10 C12 1.498(8) . ?
C11 H11A 0.9800 . ?
C11 H11B 0.9800 . ?
C11 H11C 0.9800 . ?
C12 H12A 0.9800 . ?
C12 H12B 0.9800 . ?
C12 H12C 0.9800 . ?
C13 C14 1.392(8) . ?
C13 C18 1.381(7) . ?
C14 H14 0.9500 . ?
C14 C15 1.386(9) . ?
C15 C16 1.418(8) . ?
C15 C19 1.530(8) . ?
C16 H16 0.9500 . ?
C16 C17 1.386(8) . ?
C17 H17 0.9500 . ?
C17 C18 1.393(9) . ?
C19 C20 1.527(10) . ?
C19 C21 1.546(10) . ?
C19 C22 1.533(9) . ?
C20 H20A 0.9800 . ?
C20 H20B 0.9800 . ?
C20 H20C 0.9800 . ?
C21 H21A 0.9800 . ?
C21 H21B 0.9800 . ?
C21 H21C 0.9800 . ?
C22 H22A 0.9800 . ?
C22 H22B 0.9800 . ?
C22 H22C 0.9800 . ?
C23 H23A 0.9900 . ?
C23 H23B 0.9900 . ?
C23 C24 1.475(8) . ?
C24 H24A 0.9800 . ?
C24 H24B 0.9800 . ?
C24 H24C 0.9800 . ?

loop_
_exptl_oxdiff_crystal_face_indexfrac_h
_exptl_oxdiff_crystal_face_indexfrac_k
_exptl_oxdiff_crystal_face_indexfrac_l
_exptl_oxdiff_crystal_face_x
_exptl_oxdiff_crystal_face_y
_exptl_oxdiff_crystal_face_z
-5.2482 4.3994 -0.3348 0.9710 0.1817 0.1552
-6.0710 -4.2103 -0.9497 -0.6890 -0.1263 0.7136
0.3228 0.5679 -19.7103 0.0228 0.9513 0.3075
12.6031 1.5955 -5.1132 0.0108 0.3172 -0.9483
-11.8518 -1.3285 -1.5747 -0.0028 0.0092 1.0000
2.5716 0.8431 -20.2707 0.0243 0.9909 0.1324
-11.4146 -1.6759 13.2066 -0.0196 -0.7003 0.7135
3.6784 -0.0361 17.1461 -0.0183 -0.8053 -0.5926
